data_1557860
loop_
_publ_author_name
'Yuan, Jie'
'Wang, Yongrong'
'Li, Ling'
'Wang, Shuang'
'Tang, Xingxing'
'Wang, Honglei'
'Li, Mingguang'
'Zheng, Chao'
'Chen, Runfeng'

_publ_section_title
;
 Activating Intersystem Crossing and Aggregation Coupling by
 CN-Substitution for Efficient Organic Ultralong Room Temperature
 Phosphorescence
;
_journal_name_full 'The Journal of Physical Chemistry C'
_journal_paper_doi 10.1021/acs.jpcc.0c01762
_journal_year 2020
_chemical_formula_moiety 'C8 H4 N2'
_chemical_formula_sum 'C8 H4 N2'
_chemical_formula_weight 128.13
_space_group_crystal_system triclinic
_space_group_IT_number 2
_space_group_name_Hall '-P 1'
_space_group_name_H-M_alt 'P -1'
_atom_sites_solution_hydrogens geom
_atom_sites_solution_primary dual
_audit_creation_date 2018-01-20
_audit_creation_method
;
Olex2 1.2
(compiled 2017.03.02 svn.r3394 for OlexSys, GUI svn.r5324)
;
_cell_angle_alpha 114.297(13)
_cell_angle_beta 92.785(15)
_cell_angle_gamma 97.812(16)
_cell_formula_units_Z 1
_cell_length_a 3.781(3)
_cell_length_b 6.450(5)
_cell_length_c 7.270(5)
_cell_measurement_reflns_used 150
_cell_measurement_temperature 100(2)
_cell_measurement_theta_max 0.959
_cell_measurement_theta_min 0.904
_cell_volume 159.0(2)
_computing_molecular_graphics 'Olex2 (Dolomanov et al., 2009)'
_computing_publication_material 'Olex2 (Dolomanov et al., 2009)'
_computing_structure_refinement 'ShelXL (Sheldrick, 2015)'
_computing_structure_solution 'ShelXT (Sheldrick, 2015)'
_diffrn_ambient_temperature 100.01
_diffrn_detector 'Bruker APEX2 area detector'
_diffrn_detector_area_resol_mean 7.9
_diffrn_detector_type 'CCD area detector'
_diffrn_measured_fraction_theta_full 0.957
_diffrn_measured_fraction_theta_max 0.822
_diffrn_measurement_device 'three-circle diffractometer'
_diffrn_measurement_device_type 'Bruker SMART APEX-II CCD'
_diffrn_measurement_method '\w and \f scans'
_diffrn_radiation_monochromator 'mirror optics'
_diffrn_radiation_probe x-ray
_diffrn_radiation_type MoK\a
_diffrn_radiation_wavelength 0.71073
_diffrn_reflns_av_R_equivalents 0.0238
_diffrn_reflns_av_unetI/netI 0.0412
_diffrn_reflns_Laue_measured_fraction_full 0.957
_diffrn_reflns_Laue_measured_fraction_max 0.822
_diffrn_reflns_limit_h_max 6
_diffrn_reflns_limit_h_min -5
_diffrn_reflns_limit_k_max 10
_diffrn_reflns_limit_k_min -10
_diffrn_reflns_limit_l_max 8
_diffrn_reflns_limit_l_min -12
_diffrn_reflns_number 2056
_diffrn_reflns_point_group_measured_fraction_full 0.957
_diffrn_reflns_point_group_measured_fraction_max 0.822
_diffrn_reflns_theta_full 25.242
_diffrn_reflns_theta_max 37.902
_diffrn_reflns_theta_min 3.095
_diffrn_source 'microfocus sealed X-ray tube'
_diffrn_source_type 'Incoatec I\ms'
_exptl_absorpt_coefficient_mu 0.084
_exptl_crystal_density_diffrn 1.338
_exptl_crystal_description block
_exptl_crystal_F_000 66
_exptl_crystal_size_max 2
_exptl_crystal_size_mid 1
_exptl_crystal_size_min 0.5
_refine_diff_density_max 0.468
_refine_diff_density_min -0.302
_refine_diff_density_rms 0.066
_refine_ls_extinction_method none
_refine_ls_goodness_of_fit_ref 1.077
_refine_ls_hydrogen_treatment constr
_refine_ls_matrix_type full
_refine_ls_number_parameters 46
_refine_ls_number_reflns 1414
_refine_ls_number_restraints 0
_refine_ls_restrained_S_all 1.077
_refine_ls_R_factor_all 0.0550
_refine_ls_R_factor_gt 0.0503
_refine_ls_shift/su_max 0.000
_refine_ls_shift/su_mean 0.000
_refine_ls_structure_factor_coef Fsqd
_refine_ls_weighting_details 'w=1/[\s^2^(Fo^2^)+(0.0748P)^2^+0.0317P] where P=(Fo^2^+2Fc^2^)/3'
_refine_ls_weighting_scheme calc
_refine_ls_wR_factor_gt 0.1362
_refine_ls_wR_factor_ref 0.1415
_reflns_Friedel_coverage 0.000
_reflns_number_gt 1282
_reflns_number_total 1414
_reflns_threshold_expression 'I > 2\s(I)'
_cod_data_source_file jp0c01762_si_004.cif
_cod_data_source_block 1
_cod_original_cell_volume 159.02(19)
_cod_database_code 1557860
_shelx_shelxl_version_number 2014/7
_shelx_space_group_comment
;
The symmetry employed for this shelxl refinement is uniquely defined
by the following loop, which should always be used as a source of
symmetry information in preference to the above space-group names.
They are only intended as comments.
;
_shelx_estimated_absorpt_t_max 0.959
_shelx_estimated_absorpt_t_min 0.850
_olex2_refinement_description
;
1. Fixed Uiso
 At 1.2 times of:
  All C(H) groups
2.a Aromatic/amide H refined with riding coordinates:
 C004(H004), C005(H005)
;
_olex2_submission_special_instructions 'No special instructions were received'

loop_
_space_group_symop_operation_xyz
'x, y, z'
'-x, -y, -z'

loop_
_atom_site_label
_atom_site_type_symbol
_atom_site_fract_x
_atom_site_fract_y
_atom_site_fract_z
_atom_site_U_iso_or_equiv
_atom_site_adp_type
_atom_site_occupancy
_atom_site_site_symmetry_order
_atom_site_calc_flag
_atom_site_refinement_flags_posn
_atom_site_refinement_flags_adp
_atom_site_refinement_flags_occupancy
_atom_site_disorder_assembly
_atom_site_disorder_group
C002 C 0.37603(18) 0.40464(12) 0.29675(10) 0.01540(16) Uani 1 1 d . . . . .
C003 C 0.2432(2) 0.30379(12) 0.08500(11) 0.01861(17) Uani 1 1 d . . . . .
C004 C 0.36330(19) 0.63619(12) 0.41462(10) 0.01696(17) Uani 1 1 d . . . . .
H004 H 0.2701 0.7271 0.3554 0.020 Uiso 1 1 calc R . . . .
C005 C 0.48809(19) 0.73200(12) 0.61904(10) 0.01730(17) Uani 1 1 d . . . . .
H005 H 0.4815 0.8898 0.7018 0.021 Uiso 1 1 calc R . . . .
N001 N 0.1351(2) 0.22131(13) -0.08480(10) 0.02499(19) Uani 1 1 d . . . . .

loop_
_atom_site_aniso_label
_atom_site_aniso_U_11
_atom_site_aniso_U_22
_atom_site_aniso_U_33
_atom_site_aniso_U_23
_atom_site_aniso_U_13
_atom_site_aniso_U_12
C002 0.0157(3) 0.0175(3) 0.0124(3) 0.0060(2) -0.0001(2) 0.0024(2)
C003 0.0210(3) 0.0192(3) 0.0149(3) 0.0068(2) -0.0004(2) 0.0036(2)
C004 0.0193(3) 0.0177(3) 0.0148(3) 0.0075(2) -0.0003(2) 0.0043(2)
C005 0.0200(3) 0.0163(3) 0.0147(3) 0.0055(2) 0.0001(2) 0.0042(2)
N001 0.0327(4) 0.0240(3) 0.0159(3) 0.0065(2) -0.0033(2) 0.0057(3)

loop_
_atom_type_symbol
_atom_type_description
_atom_type_scat_dispersion_real
_atom_type_scat_dispersion_imag
_atom_type_scat_source
C C 0.0033 0.0016 'International Tables Vol C Tables 4.2.6.8 and 6.1.1.4'
H H 0.0000 0.0000 'International Tables Vol C Tables 4.2.6.8 and 6.1.1.4'
N N 0.0061 0.0033 'International Tables Vol C Tables 4.2.6.8 and 6.1.1.4'

loop_
_geom_angle_atom_site_label_1
_geom_angle_atom_site_label_2
_geom_angle_atom_site_label_3
_geom_angle
_geom_angle_site_symmetry_1
_geom_angle_site_symmetry_3
_geom_angle_publ_flag
C004 C002 C003 119.27(6) . . ?
C004 C002 C005 121.35(8) . 2_666 ?
C005 C002 C003 119.38(7) 2_666 . ?
N001 C003 C002 179.43(8) . . ?
C002 C004 H004 120.5 . . ?
C005 C004 C002 119.07(7) . . ?
C005 C004 H004 120.5 . . ?
C002 C005 H005 120.2 2_666 . ?
C004 C005 C002 119.58(7) . 2_666 ?
C004 C005 H005 120.2 . . ?

loop_
_geom_bond_atom_site_label_1
_geom_bond_atom_site_label_2
_geom_bond_distance
_geom_bond_site_symmetry_2
_geom_bond_publ_flag
C002 C003 1.4343(13) . ?
C002 C004 1.3919(13) . ?
C002 C005 1.3971(12) 2_666 ?
C003 N001 1.1513(12) . ?
C004 H004 0.9500 . ?
C004 C005 1.3820(13) . ?
C005 C002 1.3971(12) 2_666 ?
C005 H005 0.9500 . ?
